data_2108704
loop_
_publ_author_name
'Olejniczak, Anna'
'Katrusiak, Anna'
'Podsiad\/lo, Marcin'
'Katrusiak, Andrzej'

_publ_section_title
;
 Crystal design by CH&#x00B7;&#x00B7;&#x00B7;N and
 N&#x00B7;&#x00B7;&#x00B7;N interactions: high-pressure structures of
 high-nitrogen-content azido-triazolopyridazines compounds
;
_journal_coeditor_code DK5103SUP1
_journal_issue 6
_journal_name_full 'Acta Crystallographica Section B'
_journal_page_first
;
;
_journal_paper_doi 10.1107/S2052520620014493
_journal_volume 76
_journal_year 2020
_chemical_formula_moiety 'C5 H3 N7'
_chemical_formula_sum 'C5 H3 N7'
_chemical_formula_weight 161.14
_chemical_name_systematic 6-azido-1,2,4-triazolo[4,3-b]pyridazine
_space_group_crystal_system monoclinic
_space_group_IT_number 14
_space_group_name_Hall '-P 2ybc'
_space_group_name_H-M_alt 'P 1 21/c 1'
_atom_sites_solution_hydrogens geom
_atom_sites_solution_primary direct
_audit_creation_date 2018-10-29
_audit_creation_method
;
Olex2 1.2
(compiled 2018.05.29 svn.r3508 for OlexSys, GUI svn.r5506)
;
_cell_angle_alpha 90
_cell_angle_beta 96.08(11)
_cell_angle_gamma 90
_cell_formula_units_Z 8
_cell_length_a 8.089(7)
_cell_length_b 18.4614(16)
_cell_length_c 9.074(9)
_cell_measurement_pressure 150000
_cell_measurement_reflns_used 1039
_cell_measurement_temperature 296(2)
_cell_measurement_theta_max 20.8250
_cell_measurement_theta_min 3.9860
_cell_volume 1347.4(18)
_computing_cell_refinement
;
CrysAlisPro, Agilent Technologies,
Version 1.171.37.31 (release 14-01-2014 CrysAlis171 .NET)
(compiled Jan 14 2014,18:38:05)
;
_computing_data_collection
;
CrysAlisPro, Agilent Technologies,
Version 1.171.37.31 (release 14-01-2014 CrysAlis171 .NET)
(compiled Jan 14 2014,18:38:05)
;
_computing_data_reduction
;
CrysAlisPro, Agilent Technologies,
Version 1.171.37.31 (release 14-01-2014 CrysAlis171 .NET)
(compiled Jan 14 2014,18:38:05)
;
_computing_molecular_graphics 'Olex2 1.3 (Dolomanov et al., 2009)'
_computing_publication_material 'Olex2 1.3 (Dolomanov et al., 2009)'
_computing_structure_refinement 'SHELXL 2018/3 (Sheldrick, 2015)'
_computing_structure_solution 'SHELXT (Sheldrick, 2015)'
_diffrn_ambient_environment 'diamond-anvil cell'
_diffrn_ambient_pressure 150000
_diffrn_ambient_temperature 296(2)
_diffrn_detector 'CCD plate'
_diffrn_detector_area_resol_mean 16.2413
_diffrn_detector_type Eos
_diffrn_measured_fraction_theta_full 0.199
_diffrn_measured_fraction_theta_max 0.174
_diffrn_measurement_details
;
#__ type_ start__ end____ width___ exp.time_
  1 phi    -35.00   19.75   0.7500   37.0000
omega____ theta____ kappa____ phi______ frames
   0.0000  -30.0000    0.0000     -     73

#__ type_ start__ end____ width___ exp.time_
  2 phi    140.00  200.00   0.7500   37.0000
omega____ theta____ kappa____ phi______ frames
   0.0000  -30.0000    0.0000     -     80

#__ type_ start__ end____ width___ exp.time_
  3 phi    160.00  217.00   0.7500   37.0000
omega____ theta____ kappa____ phi______ frames
   0.0000   30.0000    0.0000     -     76

#__ type_ start__ end____ width___ exp.time_
  4 phi    -20.00   34.75   0.7500   37.0000
omega____ theta____ kappa____ phi______ frames
   0.0000   30.0000    0.0000     -     73

#__ type_ start__ end____ width___ exp.time_
  5 omega  -24.00   24.00   0.7500   37.0000
omega____ theta____ kappa____ phi______ frames
    -       30.0000   39.4600  -12.9000 64

#__ type_ start__ end____ width___ exp.time_
  6 omega  -24.00   24.00   0.7500   37.0000
omega____ theta____ kappa____ phi______ frames
    -       30.0000   39.4600  167.1000 64

#__ type_ start__ end____ width___ exp.time_
  7 omega  -50.00   10.00   0.7500   37.0000
omega____ theta____ kappa____ phi______ frames
    -      -30.0000   39.4600  167.1000 80

#__ type_ start__ end____ width___ exp.time_
  8 omega  -50.00   10.00   0.7500   37.0000
omega____ theta____ kappa____ phi______ frames
    -      -30.0000   39.4600  -12.9000 80

#__ type_ start__ end____ width___ exp.time_
  9 omega  -64.00   -8.50   0.7500   37.0000
omega____ theta____ kappa____ phi______ frames
    -      -30.0000   81.4000  -28.9000 74

#__ type_ start__ end____ width___ exp.time_
 10 omega  -64.00   -8.50   0.7500   37.0000
omega____ theta____ kappa____ phi______ frames
    -      -30.0000   81.4000  151.1000 74

#__ type_ start__ end____ width___ exp.time_
 11 omega  -19.00    8.00   0.7500   37.0000
omega____ theta____ kappa____ phi______ frames
    -       30.0000   81.4000  151.1000 36

#__ type_ start__ end____ width___ exp.time_
 12 omega  -19.00    8.00   0.7500   37.0000
omega____ theta____ kappa____ phi______ frames
    -       30.0000   81.4000  -28.9000 36

#__ type_ start__ end____ width___ exp.time_
 13 omega  -43.00  -21.25   0.7500   37.0000
omega____ theta____ kappa____ phi______ frames
    -       30.0000  134.6000  -56.9000 29

#__ type_ start__ end____ width___ exp.time_
 14 omega  -43.00  -21.25   0.7500   37.0000
omega____ theta____ kappa____ phi______ frames
    -       30.0000  134.6000  123.1000 29

#__ type_ start__ end____ width___ exp.time_
 15 omega  -90.00  -36.00   0.7500   37.0000
omega____ theta____ kappa____ phi______ frames
    -      -30.0000  134.6000  123.1000 72

#__ type_ start__ end____ width___ exp.time_
 16 omega  -90.00  -36.00   0.7500   37.0000
omega____ theta____ kappa____ phi______ frames
    -      -30.0000  134.6000  -56.9000 72
;
_diffrn_measurement_device 'four-circle diffractometer'
_diffrn_measurement_device_type "'KM-4 CCD"
_diffrn_measurement_method
;
HP omega scans - for more details see:
A. Budzianowski, A. Katrusiak in High-Pressure Crystallography
(Eds.: A. Katrusiak, P. F. McMillan),
Dordrecht: Kluwer Acad. Publ., 2004 pp.157-168
;
_diffrn_orient_matrix_UB_11 0.0585934000
_diffrn_orient_matrix_UB_12 0.0015213000
_diffrn_orient_matrix_UB_13 -0.0530029000
_diffrn_orient_matrix_UB_21 0.0311104000
_diffrn_orient_matrix_UB_22 0.0331838000
_diffrn_orient_matrix_UB_23 0.0308435000
_diffrn_orient_matrix_UB_31 0.0580698000
_diffrn_orient_matrix_UB_32 -0.0192574000
_diffrn_orient_matrix_UB_33 0.0492419000
_diffrn_radiation_monochromator graphite
_diffrn_radiation_probe x-ray
_diffrn_radiation_type 'Mo K\a'
_diffrn_radiation_wavelength 0.71073
_diffrn_reflns_av_R_equivalents 0.1079
_diffrn_reflns_av_unetI/netI 0.0474
_diffrn_reflns_Laue_measured_fraction_full 0.199
_diffrn_reflns_Laue_measured_fraction_max 0.174
_diffrn_reflns_limit_h_max 7
_diffrn_reflns_limit_h_min -6
_diffrn_reflns_limit_k_max 22
_diffrn_reflns_limit_k_min -22
_diffrn_reflns_limit_l_max 7
_diffrn_reflns_limit_l_min -7
_diffrn_reflns_number 4953
_diffrn_reflns_point_group_measured_fraction_full 0.199
_diffrn_reflns_point_group_measured_fraction_max 0.174
_diffrn_reflns_theta_full 25.242
_diffrn_reflns_theta_max 26.841
_diffrn_reflns_theta_min 4.008
_diffrn_source 'Enhance (Mo) X-ray Source'
_exptl_absorpt_coefficient_mu 0.117
_exptl_absorpt_correction_T_max 1.00000
_exptl_absorpt_correction_T_min 0.66281
_exptl_absorpt_correction_type multi-scan
_exptl_absorpt_process_details
;
CrysAlisPro, Agilent Technologies,
Version 1.171.37.31 (release 14-01-2014 CrysAlis171 .NET)
(compiled Jan 14 2014,18:38:05)
Empirical absorption correction using spherical harmonics,
 implemented in SCALE3 ABSPACK scaling algorithm.
;
_exptl_crystal_colour colorless
_exptl_crystal_density_diffrn 1.589
_exptl_crystal_description plate
_exptl_crystal_F_000 656
_exptl_crystal_size_max 0.39
_exptl_crystal_size_mid 0.30
_exptl_crystal_size_min 0.19
_refine_diff_density_max 0.147
_refine_diff_density_min -0.140
_refine_diff_density_rms 0.038
_refine_ls_extinction_coef 0.019(12)
_refine_ls_extinction_expression Fc^*^=kFc[1+0.001xFc^2^\l^3^/sin(2\q)]^-1/4^
_refine_ls_extinction_method 'SHELXL-2018/3 (Sheldrick 2018)'
_refine_ls_goodness_of_fit_ref 1.098
_refine_ls_hydrogen_treatment constr
_refine_ls_matrix_type full
_refine_ls_number_parameters 98
_refine_ls_number_reflns 506
_refine_ls_number_restraints 0
_refine_ls_restrained_S_all 1.098
_refine_ls_R_factor_all 0.1120
_refine_ls_R_factor_gt 0.0725
_refine_ls_shift/su_max 0.000
_refine_ls_shift/su_mean 0.000
_refine_ls_structure_factor_coef Fsqd
_refine_ls_weighting_details 'w=1/[\s^2^(Fo^2^)+(0.1573P)^2^] where P=(Fo^2^+2Fc^2^)/3'
_refine_ls_weighting_scheme calc
_refine_ls_wR_factor_gt 0.1984
_refine_ls_wR_factor_ref 0.2339
_reflns_Friedel_coverage 0.000
_reflns_number_gt 306
_reflns_number_total 506
_reflns_threshold_expression 'I > 2\s(I)'
_cod_data_source_file dk5103sup1.cif
_cod_data_source_block C5H3N7at0.15GPa
_cod_original_cell_volume 1347.5(19)
_cod_database_code 2108704
_shelx_shelxl_version_number 2014/7
_chemical_oxdiff_formula C5H3N7
_shelx_space_group_comment
;
The symmetry employed for this shelxl refinement is uniquely defined
by the following loop, which should always be used as a source of
symmetry information in preference to the above space-group names.
They are only intended as comments.
;
_reflns_odcompleteness_completeness 17.55
_reflns_odcompleteness_iscentric 1
_reflns_odcompleteness_theta 26.78
_olex2_refinement_description
;
1. Fixed Uiso
 At 1.2 times of:
  All C(H) groups
2.a Aromatic/amide H refined with riding coordinates:
 C27(H27), C28(H28), C23(H23), C7(H7), C8(H8), C3(H3)
;
_olex2_submission_special_instructions 'No special instructions were received'

loop_
_space_group_symop_operation_xyz
'x, y, z'
'-x, y+1/2, -z+1/2'
'-x, -y, -z'
'x, -y-1/2, z-1/2'

loop_
_atom_site_label
_atom_site_type_symbol
_atom_site_fract_x
_atom_site_fract_y
_atom_site_fract_z
_atom_site_U_iso_or_equiv
_atom_site_adp_type
_atom_site_occupancy
_atom_site_site_symmetry_order
_atom_site_calc_flag
_atom_site_refinement_flags_posn
_atom_site_refinement_flags_adp
_atom_site_refinement_flags_occupancy
_atom_site_disorder_assembly
_atom_site_disorder_group
N24 N 0.6589(18) 0.5008(3) 0.3976(19) 0.044(2) Uiso 1 1 d . . . . .
N25 N 0.568(2) 0.5563(3) 0.326(2) 0.049(2) Uiso 1 1 d . . . . .
C26 C 0.462(3) 0.5328(4) 0.217(3) 0.053(3) Uiso 1 1 d . . . . .
C27 C 0.440(3) 0.4591(4) 0.173(3) 0.061(3) Uiso 1 1 d . . . . .
H27 H 0.363030 0.447380 0.092843 0.074 Uiso 1 1 calc R U . . .
C28 C 0.529(3) 0.4071(4) 0.244(2) 0.060(3) Uiso 1 1 d . . . . .
H28 H 0.518704 0.358945 0.214054 0.072 Uiso 1 1 calc R U . . .
C29 C 0.641(4) 0.4287(4) 0.369(3) 0.052(3) Uiso 1 1 d . . . . .
N21 N 0.754(2) 0.3919(3) 0.455(2) 0.060(2) Uiso 1 1 d . . . . .
N22 N 0.836(2) 0.4409(3) 0.545(2) 0.059(2) Uiso 1 1 d . . . . .
C23 C 0.780(3) 0.5059(4) 0.508(3) 0.054(2) Uiso 1 1 d . . . . .
H23 H 0.818722 0.548918 0.552510 0.064 Uiso 1 1 calc R U . . .
N210 N 0.358(2) 0.5830(3) 0.141(2) 0.057(2) Uiso 1 1 d . . . . .
N211 N 0.380(3) 0.6470(4) 0.177(2) 0.062(2) Uiso 1 1 d . . . . .
N212 N 0.382(3) 0.7062(4) 0.201(3) 0.069(3) Uiso 1 1 d . . . . .
N4 N 0.797(2) 0.7237(3) 0.630(2) 0.047(2) Uiso 1 1 d . . . . .
N5 N 0.885(2) 0.6700(3) 0.706(2) 0.049(2) Uiso 1 1 d . . . . .
C6 C 0.991(3) 0.6946(4) 0.811(3) 0.052(3) Uiso 1 1 d . . . . .
C7 C 1.033(3) 0.7692(4) 0.840(3) 0.058(3) Uiso 1 1 d . . . . .
H7 H 1.119046 0.781713 0.912041 0.070 Uiso 1 1 calc R U . . .
C8 C 0.945(3) 0.8208(4) 0.761(3) 0.054(3) Uiso 1 1 d . . . . .
H8 H 0.963400 0.869837 0.779930 0.064 Uiso 1 1 calc R U . . .
C9 C 0.824(3) 0.7970(4) 0.647(3) 0.050(3) Uiso 1 1 d . . . . .
N1 N 0.720(2) 0.8327(3) 0.550(2) 0.060(2) Uiso 1 1 d . . . . .
N2 N 0.631(3) 0.7812(3) 0.466(3) 0.064(3) Uiso 1 1 d . . . . .
C3 C 0.677(3) 0.7176(4) 0.518(3) 0.050(3) Uiso 1 1 d . . . . .
H3 H 0.632223 0.673902 0.482012 0.061 Uiso 1 1 calc R U . . .
N10 N 1.094(2) 0.6449(3) 0.895(2) 0.054(2) Uiso 1 1 d . . . . .
N11 N 1.072(3) 0.5808(3) 0.864(3) 0.057(2) Uiso 1 1 d . . . . .
N12 N 1.056(3) 0.5211(4) 0.854(3) 0.072(3) Uiso 1 1 d . . . . .

loop_
_atom_type_symbol
_atom_type_description
_atom_type_scat_dispersion_real
_atom_type_scat_dispersion_imag
_atom_type_scat_source
C C 0.0033 0.0016 'International Tables Vol C Tables 4.2.6.8 and 6.1.1.4'
H H 0.0000 0.0000 'International Tables Vol C Tables 4.2.6.8 and 6.1.1.4'
N N 0.0061 0.0033 'International Tables Vol C Tables 4.2.6.8 and 6.1.1.4'

loop_
_geom_angle_atom_site_label_1
_geom_angle_atom_site_label_2
_geom_angle_atom_site_label_3
_geom_angle
_geom_angle_site_symmetry_1
_geom_angle_site_symmetry_3
_geom_angle_publ_flag
C29 N24 N25 126.5(6) . . ?
C23 N24 N25 128.0(6) . . ?
C23 N24 C29 105.6(5) . . ?
C26 N25 N24 112.4(6) . . ?
N25 C26 C27 125.5(8) . . ?
N25 C26 N210 117.9(8) . . ?
N210 C26 C27 116.5(7) . . ?
C26 C27 H27 119.7 . . ?
C28 C27 C26 120.6(9) . . ?
C28 C27 H27 119.7 . . ?
C27 C28 H28 121.6 . . ?
C27 C28 C29 116.7(9) . . ?
C29 C28 H28 121.6 . . ?
N24 C29 C28 118.0(7) . . ?
N21 C29 N24 109.7(6) . . ?
N21 C29 C28 131.6(11) . . ?
C29 N21 N22 106.4(6) . . ?
C23 N22 N21 108.5(6) . . ?
N24 C23 H23 125.1 . . ?
N22 C23 N24 109.7(6) . . ?
N22 C23 H23 125.1 . . ?
N211 N210 C26 116.2(7) . . ?
N212 N211 N210 171.5(11) . . ?
N5 N4 C9 125.9(6) . . ?
C3 N4 N5 128.6(6) . . ?
C3 N4 C9 105.3(6) . . ?
C6 N5 N4 112.8(6) . . ?
N5 C6 C7 126.6(8) . . ?
N5 C6 N10 118.4(7) . . ?
N10 C6 C7 114.3(7) . . ?
C6 C7 H7 120.8 . . ?
C8 C7 C6 118.5(8) . . ?
C8 C7 H7 120.8 . . ?
C7 C8 H8 121.5 . . ?
C7 C8 C9 117.1(7) . . ?
C9 C8 H8 121.5 . . ?
N4 C9 C8 118.5(7) . . ?
N1 C9 N4 109.2(6) . . ?
N1 C9 C8 132.2(7) . . ?
C9 N1 N2 106.5(6) . . ?
C3 N2 N1 107.9(7) . . ?
N4 C3 H3 124.5 . . ?
N2 C3 N4 111.0(6) . . ?
N2 C3 H3 124.5 . . ?
N11 N10 C6 116.4(6) . . ?
N12 N11 N10 171.6(19) . . ?

loop_
_geom_bond_atom_site_label_1
_geom_bond_atom_site_label_2
_geom_bond_distance
_geom_bond_site_symmetry_2
_geom_bond_publ_flag
N24 N25 1.384(8) . ?
N24 C29 1.362(10) . ?
N24 C23 1.328(10) . ?
N25 C26 1.311(10) . ?
C26 C27 1.424(12) . ?
C26 N210 1.386(11) . ?
C27 H27 0.9300 . ?
C27 C28 1.325(10) . ?
C28 H28 0.9300 . ?
C28 C29 1.432(13) . ?
C29 N21 1.320(11) . ?
N21 N22 1.351(8) . ?
N22 C23 1.316(10) . ?
C23 H23 0.9300 . ?
N210 N211 1.235(8) . ?
N211 N212 1.115(9) . ?
N4 N5 1.367(8) . ?
N4 C9 1.378(9) . ?
N4 C3 1.330(10) . ?
N5 C6 1.295(10) . ?
C6 C7 1.437(11) . ?
C6 N10 1.406(9) . ?
C7 H7 0.9300 . ?
C7 C8 1.351(10) . ?
C8 H8 0.9300 . ?
C8 C9 1.417(10) . ?
C9 N1 1.329(9) . ?
N1 N2 1.373(10) . ?
N2 C3 1.306(9) . ?
C3 H3 0.9300 . ?
N10 N11 1.224(8) . ?
N11 N12 1.113(8) . ?

loop_
_geom_torsion_atom_site_label_1
_geom_torsion_atom_site_label_2
_geom_torsion_atom_site_label_3
_geom_torsion_atom_site_label_4
_geom_torsion
_geom_torsion_site_symmetry_1
_geom_torsion_site_symmetry_2
_geom_torsion_site_symmetry_3
_geom_torsion_site_symmetry_4
_geom_torsion_publ_flag
N24 N25 C26 C27 -1(5) . . . . ?
N24 N25 C26 N210 177(2) . . . . ?
N24 C29 N21 N22 4(4) . . . . ?
N25 N24 C29 C28 6(5) . . . . ?
N25 N24 C29 N21 177(3) . . . . ?
N25 N24 C23 N22 -179(3) . . . . ?
N25 C26 C27 C28 1(5) . . . . ?
N25 C26 N210 N211 3(4) . . . . ?
C26 C27 C28 C29 2(5) . . . . ?
C27 C26 N210 N211 -178(3) . . . . ?
C27 C28 C29 N24 -5(5) . . . . ?
C27 C28 C29 N21 -174(4) . . . . ?
C28 C29 N21 N22 174(4) . . . . ?
C29 N24 N25 C26 -3(4) . . . . ?
C29 N24 C23 N22 1(4) . . . . ?
C29 N21 N22 C23 -3(3) . . . . ?
N21 N22 C23 N24 2(3) . . . . ?
C23 N24 N25 C26 177(3) . . . . ?
C23 N24 C29 C28 -174(3) . . . . ?
C23 N24 C29 N21 -3(4) . . . . ?
N210 C26 C27 C28 -177(3) . . . . ?
N4 N5 C6 C7 -8(5) . . . . ?
N4 N5 C6 N10 -178(3) . . . . ?
N4 C9 N1 N2 -3(3) . . . . ?
N5 N4 C9 C8 -6(4) . . . . ?
N5 N4 C9 N1 177(3) . . . . ?
N5 N4 C3 N2 -175(3) . . . . ?
N5 C6 C7 C8 7(6) . . . . ?
N5 C6 N10 N11 -3(4) . . . . ?
C6 C7 C8 C9 -4(5) . . . . ?
C7 C6 N10 N11 -174(3) . . . . ?
C7 C8 C9 N4 4(4) . . . . ?
C7 C8 C9 N1 -180(3) . . . . ?
C8 C9 N1 N2 -180(3) . . . . ?
C9 N4 N5 C6 8(4) . . . . ?
C9 N4 C3 N2 0(3) . . . . ?
C9 N1 N2 C3 3(4) . . . . ?
N1 N2 C3 N4 -2(4) . . . . ?
C3 N4 N5 C6 -178(3) . . . . ?
C3 N4 C9 C8 179(3) . . . . ?
C3 N4 C9 N1 2(3) . . . . ?
N10 C6 C7 C8 177(3) . . . . ?

_cod_database_fobs_code 2108704
